data_4032886
loop_
_publ_author_name
'Huang, Wei'
'Liu, Hui'
'Xu, Yan-Jun'
'Lu, Chong-Dao'

_publ_section_title
;
 Reaction of Silyllithium, \a-Keto N-tert-Butanesulfinyl Imidates and
 Aldehydes for Asymmetric Synthesis of \a-Substituted
 \b-(Silyloxy)-\a-hydroxy Acid Derivatives.
;
_journal_issue 19
_journal_name_full 'The Journal of organic chemistry'
_journal_page_first 10748
_journal_page_last 10755
_journal_paper_doi 10.1021/acs.joc.7b02214
_journal_volume 82
_journal_year 2017
_chemical_absolute_configuration syn
_chemical_formula_moiety 'C19 H24 N2 O5 S'
_chemical_formula_sum 'C19 H24 N2 O5 S'
_chemical_formula_weight 392.46
_space_group_crystal_system monoclinic
_space_group_IT_number 4
_space_group_name_Hall 'P 2yb'
_space_group_name_H-M_alt 'P 1 21 1'
_symmetry_space_group_name_Hall 'P 2yb'
_symmetry_space_group_name_H-M 'P 1 21 1'
_atom_sites_solution_hydrogens mixed
_audit_creation_method SHELXL-2014/7
_cell_angle_alpha 90
_cell_angle_beta 105.405(6)
_cell_angle_gamma 90
_cell_formula_units_Z 2
_cell_length_a 11.812(6)
_cell_length_b 6.112(3)
_cell_length_c 14.148(8)
_cell_measurement_reflns_used 1876
_cell_measurement_temperature 296(2)
_cell_measurement_theta_max 23.0239
_cell_measurement_theta_min 2.6168
_cell_volume 984.7(9)
_computing_structure_refinement 'SHELXL-2014/7 (Sheldrick, 2014)'
_diffrn_ambient_temperature 296(2)
_diffrn_measured_fraction_theta_full 0.994
_diffrn_measured_fraction_theta_max 0.994
_diffrn_measurement_device_type bruker-CCD
_diffrn_radiation_type MoK\a
_diffrn_radiation_wavelength 0.71073
_diffrn_reflns_av_R_equivalents 0.0223
_diffrn_reflns_av_unetI/netI 0.0397
_diffrn_reflns_Laue_measured_fraction_full 0.994
_diffrn_reflns_Laue_measured_fraction_max 0.994
_diffrn_reflns_limit_h_max 14
_diffrn_reflns_limit_h_min -10
_diffrn_reflns_limit_k_max 7
_diffrn_reflns_limit_k_min -7
_diffrn_reflns_limit_l_max 14
_diffrn_reflns_limit_l_min -16
_diffrn_reflns_number 4985
_diffrn_reflns_point_group_measured_fraction_full 0.897
_diffrn_reflns_point_group_measured_fraction_max 0.897
_diffrn_reflns_theta_full 25.093
_diffrn_reflns_theta_max 25.093
_diffrn_reflns_theta_min 2.617
_exptl_absorpt_coefficient_mu 0.196
_exptl_absorpt_correction_T_max 1.0000
_exptl_absorpt_correction_T_min 0.8780
_exptl_absorpt_correction_type multi-scan
_exptl_absorpt_process_details
;
SADABS-2008/1 (Bruker,2008) was used for absorption correction.
wR2(int) was 0.0523 before and 0.0405 after correction.
The Ratio of minimum to maximum transmission is 0.8780.
The \l/2 correction factor is 0.0015.
;
_exptl_crystal_colour colorless
_exptl_crystal_density_diffrn 1.324
_exptl_crystal_density_method 'not measured'
_exptl_crystal_description block
_exptl_crystal_F_000 416
_exptl_crystal_size_max 0.259
_exptl_crystal_size_mid 0.224
_exptl_crystal_size_min 0.144
_refine_diff_density_max 0.368
_refine_diff_density_min -0.213
_refine_diff_density_rms 0.038
_refine_ls_abs_structure_details
;
 Flack x determined using 915 quotients [(I+)-(I-)]/[(I+)+(I-)]
 (Parsons, Flack and Wagner, Acta Cryst. B69 (2013) 249-259).
;
_refine_ls_abs_structure_Flack 0.03(5)
_refine_ls_extinction_method none
_refine_ls_goodness_of_fit_ref 1.033
_refine_ls_hydrogen_treatment constr
_refine_ls_matrix_type full
_refine_ls_number_parameters 247
_refine_ls_number_reflns 3145
_refine_ls_number_restraints 1
_refine_ls_restrained_S_all 1.033
_refine_ls_R_factor_all 0.0486
_refine_ls_R_factor_gt 0.0396
_refine_ls_shift/su_max 0.001
_refine_ls_shift/su_mean 0.000
_refine_ls_structure_factor_coef Fsqd
_refine_ls_weighting_details 'w=1/[\s^2^(Fo^2^)+(0.0537P)^2^+0.0657P] where P=(Fo^2^+2Fc^2^)/3'
_refine_ls_weighting_scheme calc
_refine_ls_wR_factor_gt 0.0950
_refine_ls_wR_factor_ref 0.1017
_reflns_Friedel_coverage 0.638
_reflns_Friedel_fraction_full 0.778
_reflns_Friedel_fraction_max 0.778
_reflns_number_gt 2690
_reflns_number_total 3145
_reflns_threshold_expression 'I > 2\s(I)'
_cod_data_source_file jo7b02214_si_003.cif
_cod_data_source_block 6
_cod_depositor_comments 'Adding full bibliography for 4032886--4032887.cif.'
_cod_database_code 4032886
_shelx_shelxl_version_number 2014/7
_shelx_space_group_comment
;
The symmetry employed for this shelxl refinement is uniquely defined
by the following loop, which should always be used as a source of
symmetry information in preference to the above space-group names.
They are only intended as comments.
;
_shelx_estimated_absorpt_t_min 0.951
_shelx_estimated_absorpt_t_max 0.972

loop_
_space_group_symop_operation_xyz
'x, y, z'
'-x, y+1/2, -z'

loop_
_atom_site_label
_atom_site_type_symbol
_atom_site_fract_x
_atom_site_fract_y
_atom_site_fract_z
_atom_site_U_iso_or_equiv
_atom_site_adp_type
_atom_site_occupancy
_atom_site_site_symmetry_order
_atom_site_calc_flag
_atom_site_refinement_flags_posn
_atom_site_refinement_flags_adp
S1 S 0.64814(7) 0.49469(15) 0.47430(7) 0.0411(3) Uani 1 1 d . .
C1 C 0.8519(3) 0.0784(6) 0.9101(3) 0.0435(9) Uani 1 1 d . .
H1 H 0.8576 -0.0055 0.8567 0.052 Uiso 1 1 calc R U
C2 C 0.8946(3) -0.0031(8) 1.0041(3) 0.0468(9) Uani 1 1 d . .
H2 H 0.9259 -0.1434 1.0143 0.056 Uiso 1 1 calc R U
C3 C 0.8897(3) 0.1275(7) 1.0818(3) 0.0486(10) Uani 1 1 d . .
C4 C 0.8406(3) 0.3311(8) 1.0695(3) 0.0526(11) Uani 1 1 d . .
H4A H 0.8379 0.4165 1.1233 0.063 Uiso 1 1 calc R U
C5 C 0.7949(3) 0.4074(7) 0.9746(3) 0.0471(10) Uani 1 1 d . .
H5 H 0.7596 0.5446 0.9649 0.056 Uiso 1 1 calc R U
C6 C 0.8008(3) 0.2846(6) 0.8947(3) 0.0393(9) Uani 1 1 d . .
C7 C 0.7571(3) 0.3735(7) 0.7924(3) 0.0465(10) Uani 1 1 d . .
H7 H 0.8135 0.3337 0.7555 0.056 Uiso 1 1 calc R U
C8 C 0.6339(3) 0.2840(6) 0.7361(3) 0.0384(8) Uani 1 1 d . .
C9 C 0.5443(3) 0.3043(6) 0.7950(3) 0.0387(8) Uani 1 1 d . .
C10 C 0.5247(3) 0.1316(7) 0.8517(3) 0.0476(10) Uani 1 1 d . .
H10 H 0.5673 0.0029 0.8540 0.057 Uiso 1 1 calc R U
C11 C 0.4426(3) 0.1480(8) 0.9048(3) 0.0575(12) Uani 1 1 d . .
H11 H 0.4309 0.0309 0.9431 0.069 Uiso 1 1 calc R U
C12 C 0.3786(4) 0.3347(8) 0.9015(3) 0.0587(12) Uani 1 1 d . .
H12 H 0.3224 0.3439 0.9366 0.070 Uiso 1 1 calc R U
C13 C 0.3970(4) 0.5084(9) 0.8467(3) 0.0605(11) Uani 1 1 d . .
H13 H 0.3542 0.6367 0.8451 0.073 Uiso 1 1 calc R U
C14 C 0.4790(3) 0.4934(8) 0.7937(3) 0.0508(9) Uani 1 1 d . .
H14 H 0.4908 0.6121 0.7563 0.061 Uiso 1 1 calc R U
C15 C 0.5915(3) 0.4001(7) 0.6374(3) 0.0425(9) Uani 1 1 d . .
H15A H 0.5147 0.3449 0.6027 0.051 Uiso 1 1 calc R U
H15B H 0.5846 0.5558 0.6478 0.051 Uiso 1 1 calc R U
C16 C 0.7801(3) 0.4151(7) 0.4381(3) 0.0481(10) Uani 1 1 d . .
C17 C 0.7649(4) 0.5269(10) 0.3389(3) 0.0738(14) Uani 1 1 d . .
H17A H 0.6952 0.4728 0.2933 0.111 Uiso 1 1 calc R U
H17B H 0.8318 0.4961 0.3147 0.111 Uiso 1 1 calc R U
H17C H 0.7582 0.6821 0.3464 0.111 Uiso 1 1 calc R U
C18 C 0.7846(4) 0.1670(8) 0.4275(4) 0.0654(13) Uani 1 1 d . .
H18A H 0.8049 0.1007 0.4914 0.098 Uiso 1 1 calc R U
H18B H 0.8427 0.1296 0.3939 0.098 Uiso 1 1 calc R U
H18C H 0.7092 0.1145 0.3907 0.098 Uiso 1 1 calc R U
C19 C 0.8858(3) 0.5041(11) 0.5128(4) 0.0785(15) Uani 1 1 d . .
H19A H 0.8736 0.6559 0.5243 0.118 Uiso 1 1 calc R U
H19B H 0.9541 0.4888 0.4886 0.118 Uiso 1 1 calc R U
H19C H 0.8972 0.4241 0.5730 0.118 Uiso 1 1 calc R U
O1 O 0.9530(3) -0.1539(8) 1.1930(3) 0.0921(13) Uani 1 1 d . .
O2 O 0.9568(4) 0.1735(10) 1.2487(3) 0.1217(18) Uani 1 1 d . .
O3 O 0.7549(3) 0.6047(5) 0.7996(3) 0.0796(12) Uani 1 1 d . .
H3G H 0.7272 0.6656 0.7350 0.119 Uiso 1 1 d R U
O4 O 0.6552(2) 0.0600(4) 0.71792(19) 0.0448(7) Uani 1 1 d . .
H4 H 0.5805 0.0143 0.6783 0.067 Uiso 1 1 d R U
O5 O 0.5484(2) 0.3920(4) 0.4005(2) 0.0518(7) Uani 1 1 d . .
N1 N 0.9367(3) 0.0427(9) 1.1818(3) 0.0715(13) Uani 1 1 d . .
N2 N 0.6749(3) 0.3621(6) 0.5791(2) 0.0481(8) Uani 1 1 d . .
H2A H 0.6824 0.2252 0.5737 0.058 Uiso 1 1 d R U

loop_
_atom_site_aniso_label
_atom_site_aniso_U_11
_atom_site_aniso_U_22
_atom_site_aniso_U_33
_atom_site_aniso_U_23
_atom_site_aniso_U_13
_atom_site_aniso_U_12
S1 0.0410(5) 0.0407(5) 0.0383(5) 0.0035(5) 0.0045(4) 0.0025(4)
C1 0.040(2) 0.044(2) 0.043(2) -0.0059(18) 0.0042(17) -0.0030(16)
C2 0.0384(18) 0.044(2) 0.054(2) 0.001(3) 0.0062(16) 0.005(2)
C3 0.036(2) 0.070(3) 0.040(2) 0.010(2) 0.0097(16) 0.0048(19)
C4 0.050(2) 0.066(3) 0.042(2) -0.005(2) 0.0134(18) 0.009(2)
C5 0.044(2) 0.047(2) 0.048(2) -0.0034(19) 0.0081(18) 0.0043(17)
C6 0.0293(17) 0.046(2) 0.039(2) 0.0013(18) 0.0033(15) -0.0057(16)
C7 0.042(2) 0.048(3) 0.044(2) 0.005(2) 0.0015(18) -0.0108(19)
C8 0.0379(19) 0.0338(19) 0.040(2) 0.0041(17) 0.0036(15) -0.0005(15)
C9 0.0358(18) 0.040(2) 0.036(2) 0.0045(17) 0.0008(15) -0.0040(16)
C10 0.042(2) 0.045(2) 0.051(2) 0.011(2) 0.0046(18) -0.0039(17)
C11 0.052(2) 0.066(3) 0.052(3) 0.016(2) 0.011(2) -0.010(2)
C12 0.051(2) 0.076(3) 0.050(3) 0.000(3) 0.015(2) 0.002(2)
C13 0.071(3) 0.056(3) 0.060(3) 0.001(3) 0.027(2) 0.013(3)
C14 0.061(2) 0.044(2) 0.049(2) 0.007(2) 0.0172(18) 0.005(2)
C15 0.045(2) 0.0428(19) 0.038(2) 0.0023(17) 0.0079(16) 0.0009(16)
C16 0.044(2) 0.055(2) 0.044(2) 0.0005(19) 0.0086(17) 0.0032(17)
C17 0.082(3) 0.084(4) 0.065(3) 0.017(3) 0.037(2) 0.012(3)
C18 0.060(3) 0.063(3) 0.072(3) -0.001(3) 0.015(2) 0.019(2)
C19 0.049(2) 0.096(4) 0.086(4) -0.008(4) 0.011(2) -0.012(3)
O1 0.087(3) 0.106(3) 0.080(3) 0.046(3) 0.017(2) 0.023(2)
O2 0.160(4) 0.152(4) 0.043(2) -0.002(3) 0.008(2) 0.050(4)
O3 0.102(3) 0.047(2) 0.069(2) 0.0163(17) -0.0143(19) -0.0295(18)
O4 0.0396(13) 0.0376(14) 0.0515(16) 0.0010(12) 0.0024(11) 0.0021(10)
O5 0.0434(14) 0.0569(17) 0.0475(16) 0.0053(14) -0.0014(12) 0.0004(12)
N1 0.058(2) 0.109(4) 0.047(2) 0.023(3) 0.0143(18) 0.023(2)
N2 0.0510(18) 0.054(2) 0.0391(18) 0.0077(16) 0.0121(15) 0.0137(16)

loop_
_atom_type_symbol
_atom_type_description
_atom_type_scat_dispersion_real
_atom_type_scat_dispersion_imag
_atom_type_scat_source
C C 0.0033 0.0016 'International Tables Vol C Tables 4.2.6.8 and 6.1.1.4'
H H 0.0000 0.0000 'International Tables Vol C Tables 4.2.6.8 and 6.1.1.4'
N N 0.0061 0.0033 'International Tables Vol C Tables 4.2.6.8 and 6.1.1.4'
O O 0.0106 0.0060 'International Tables Vol C Tables 4.2.6.8 and 6.1.1.4'
S S 0.1246 0.1234 'International Tables Vol C Tables 4.2.6.8 and 6.1.1.4'

loop_
_geom_angle_atom_site_label_1
_geom_angle_atom_site_label_2
_geom_angle_atom_site_label_3
_geom_angle
O5 S1 N2 110.57(17)
O5 S1 C16 105.38(18)
N2 S1 C16 98.45(17)
C2 C1 C6 120.6(4)
C2 C1 H1 119.7
C6 C1 H1 119.7
C3 C2 C1 118.6(4)
C3 C2 H2 120.7
C1 C2 H2 120.7
C4 C3 C2 122.3(4)
C4 C3 N1 119.0(4)
C2 C3 N1 118.7(4)
C3 C4 C5 118.2(4)
C3 C4 H4A 120.9
C5 C4 H4A 120.9
C6 C5 C4 121.4(4)
C6 C5 H5 119.3
C4 C5 H5 119.3
C5 C6 C1 118.8(4)
C5 C6 C7 121.0(4)
C1 C6 C7 120.1(4)
O3 C7 C6 107.4(4)
O3 C7 C8 110.7(3)
C6 C7 C8 113.5(3)
O3 C7 H7 108.4
C6 C7 H7 108.4
C8 C7 H7 108.4
O4 C8 C9 111.0(3)
O4 C8 C15 108.2(3)
C9 C8 C15 110.9(3)
O4 C8 C7 104.1(3)
C9 C8 C7 112.6(3)
C15 C8 C7 109.8(3)
C10 C9 C14 117.7(4)
C10 C9 C8 120.4(3)
C14 C9 C8 121.9(3)
C11 C10 C9 120.8(4)
C11 C10 H10 119.6
C9 C10 H10 119.6
C12 C11 C10 120.4(4)
C12 C11 H11 119.8
C10 C11 H11 119.8
C11 C12 C13 120.0(4)
C11 C12 H12 120.0
C13 C12 H12 120.0
C12 C13 C14 119.9(4)
C12 C13 H13 120.0
C14 C13 H13 120.0
C13 C14 C9 121.2(4)
C13 C14 H14 119.4
C9 C14 H14 119.4
N2 C15 C8 109.6(3)
N2 C15 H15A 109.8
C8 C15 H15A 109.8
N2 C15 H15B 109.8
C8 C15 H15B 109.8
H15A C15 H15B 108.2
C19 C16 C18 112.5(4)
C19 C16 C17 110.8(4)
C18 C16 C17 110.7(4)
C19 C16 S1 108.5(3)
C18 C16 S1 110.2(3)
C17 C16 S1 103.7(3)
C16 C17 H17A 109.5
C16 C17 H17B 109.5
H17A C17 H17B 109.5
C16 C17 H17C 109.5
H17A C17 H17C 109.5
H17B C17 H17C 109.5
C16 C18 H18A 109.5
C16 C18 H18B 109.5
H18A C18 H18B 109.5
C16 C18 H18C 109.5
H18A C18 H18C 109.5
H18B C18 H18C 109.5
C16 C19 H19A 109.5
C16 C19 H19B 109.5
H19A C19 H19B 109.5
C16 C19 H19C 109.5
H19A C19 H19C 109.5
H19B C19 H19C 109.5
C7 O3 H3G 109.0
C8 O4 H4 102.0
O2 N1 O1 123.8(5)
O2 N1 C3 117.6(5)
O1 N1 C3 118.6(5)
C15 N2 S1 115.7(2)
C15 N2 H2A 108.1
S1 N2 H2A 113.9

loop_
_geom_bond_atom_site_label_1
_geom_bond_atom_site_label_2
_geom_bond_distance
S1 O5 1.489(3)
S1 N2 1.645(3)
S1 C16 1.831(4)
C1 C2 1.384(5)
C1 C6 1.389(5)
C1 H1 0.9300
C2 C3 1.373(6)
C2 H2 0.9300
C3 C4 1.364(6)
C3 N1 1.470(5)
C4 C5 1.388(6)
C4 H4A 0.9300
C5 C6 1.373(5)
C5 H5 0.9300
C6 C7 1.504(5)
C7 O3 1.417(5)
C7 C8 1.560(5)
C7 H7 0.9800
C8 O4 1.427(4)
C8 C9 1.516(5)
C8 C15 1.527(5)
C9 C10 1.382(5)
C9 C14 1.387(6)
C10 C11 1.379(6)
C10 H10 0.9300
C11 C12 1.363(7)
C11 H11 0.9300
C12 C13 1.366(7)
C12 H12 0.9300
C13 C14 1.376(5)
C13 H13 0.9300
C14 H14 0.9300
C15 N2 1.462(5)
C15 H15A 0.9700
C15 H15B 0.9700
C16 C19 1.507(6)
C16 C18 1.526(6)
C16 C17 1.528(6)
C17 H17A 0.9600
C17 H17B 0.9600
C17 H17C 0.9600
C18 H18A 0.9600
C18 H18B 0.9600
C18 H18C 0.9600
C19 H19A 0.9600
C19 H19B 0.9600
C19 H19C 0.9600
O1 N1 1.220(6)
O2 N1 1.213(6)
O3 H3G 0.9599
O4 H4 0.9529
N2 H2A 0.8472

loop_
_geom_torsion_atom_site_label_1
_geom_torsion_atom_site_label_2
_geom_torsion_atom_site_label_3
_geom_torsion_atom_site_label_4
_geom_torsion
C6 C1 C2 C3 -2.7(5)
C1 C2 C3 C4 2.3(6)
C1 C2 C3 N1 -179.0(3)
C2 C3 C4 C5 -0.3(6)
N1 C3 C4 C5 -179.0(4)
C3 C4 C5 C6 -1.4(6)
C4 C5 C6 C1 1.1(5)
C4 C5 C6 C7 -176.5(4)
C2 C1 C6 C5 1.0(5)
C2 C1 C6 C7 178.7(3)
C5 C6 C7 O3 20.8(5)
C1 C6 C7 O3 -156.8(4)
C5 C6 C7 C8 -101.9(4)
C1 C6 C7 C8 80.5(4)
O3 C7 C8 O4 169.0(4)
C6 C7 C8 O4 -70.1(4)
O3 C7 C8 C9 -70.7(4)
C6 C7 C8 C9 50.2(4)
O3 C7 C8 C15 53.4(5)
C6 C7 C8 C15 174.3(3)
O4 C8 C9 C10 22.3(4)
C15 C8 C9 C10 142.6(3)
C7 C8 C9 C10 -93.9(4)
O4 C8 C9 C14 -157.2(3)
C15 C8 C9 C14 -37.0(5)
C7 C8 C9 C14 86.5(4)
C14 C9 C10 C11 0.1(6)
C8 C9 C10 C11 -179.5(3)
C9 C10 C11 C12 0.6(6)
C10 C11 C12 C13 -1.1(7)
C11 C12 C13 C14 1.0(7)
C12 C13 C14 C9 -0.3(6)
C10 C9 C14 C13 -0.3(6)
C8 C9 C14 C13 179.3(4)
O4 C8 C15 N2 -53.3(4)
C9 C8 C15 N2 -175.2(3)
C7 C8 C15 N2 59.7(4)
O5 S1 C16 C19 -177.2(3)
N2 S1 C16 C19 -63.0(4)
O5 S1 C16 C18 -53.5(3)
N2 S1 C16 C18 60.6(3)
O5 S1 C16 C17 65.0(3)
N2 S1 C16 C17 179.1(3)
C4 C3 N1 O2 -17.9(6)
C2 C3 N1 O2 163.3(4)
C4 C3 N1 O1 161.8(4)
C2 C3 N1 O1 -16.9(6)
C8 C15 N2 S1 -174.7(3)
O5 S1 N2 C15 -75.2(3)
C16 S1 N2 C15 174.8(3)
